data_1575264
loop_
_publ_author_name
'Vinod, Kavya'
'Noushad, Najuma'
'Tanaka, Hidetoshi'
'Mohan, Nitha'
'Kokado, Yuya'
'Tomiya, Daiki'
'Kobori, Yasuhiro'
'Hariharan, Mahesh'

_publ_section_title
;
 Aggregation-assisted energy gap modulation controls delayed emission in
 hybrid charge-transfer emitters.
;
_journal_issue 34
_journal_name_full 'Chemical science'
_journal_page_first 15546
_journal_page_last 15554
_journal_paper_doi 10.1039/d5sc02071a
_journal_volume 16
_journal_year 2025
_chemical_formula_moiety 'C20 H20 Br N O4'
_chemical_formula_sum 'C20 H20 Br N O4'
_chemical_formula_weight 418.28
_space_group_crystal_system monoclinic
_space_group_IT_number 14
_space_group_name_Hall '-P 2ybc'
_space_group_name_H-M_alt 'P 1 21/c 1'
_atom_sites_solution_hydrogens geom
_atom_sites_solution_primary iterative
_audit_creation_date 2025-03-07
_audit_creation_method
;
Olex2 1.5
(compiled 2024.02.16 svn.r378c4104 for OlexSys, GUI svn.r6928)
;
_audit_update_record
;
2025-03-07 deposited with the CCDC.	2025-07-22 downloaded from the CCDC.
;
_cell_angle_alpha 90
_cell_angle_beta 106.773(4)
_cell_angle_gamma 90
_cell_formula_units_Z 4
_cell_length_a 10.8941(14)
_cell_length_b 19.285(2)
_cell_length_c 9.3345(11)
_cell_measurement_reflns_used 26837
_cell_measurement_temperature 296.15
_cell_measurement_theta_max 56.834
_cell_measurement_theta_min 4.224
_cell_volume 1877.7(4)
_computing_molecular_graphics 'Olex2 1.5 (Dolomanov et al., 2009)'
_computing_publication_material 'Olex2 1.5 (Dolomanov et al., 2009)'
_computing_structure_refinement 'SHELXL 2019/3 (Sheldrick, 2015)'
_computing_structure_solution 'olex2.solve 1.5 (Bourhis et al., 2015)'
_diffrn_ambient_temperature 296.15
_diffrn_measured_fraction_theta_full 0.999
_diffrn_measured_fraction_theta_max 0.989
_diffrn_measurement_device_type 'Bruker KAPPA APEX-II CCD'
_diffrn_measurement_method '\f and \w scans'
_diffrn_radiation_type MoK\a
_diffrn_radiation_wavelength 0.71073
_diffrn_reflns_av_R_equivalents 0.0595
_diffrn_reflns_av_unetI/netI 0.0546
_diffrn_reflns_Laue_measured_fraction_full 0.999
_diffrn_reflns_Laue_measured_fraction_max 0.989
_diffrn_reflns_limit_h_max 14
_diffrn_reflns_limit_h_min -14
_diffrn_reflns_limit_k_max 25
_diffrn_reflns_limit_k_min -25
_diffrn_reflns_limit_l_max 12
_diffrn_reflns_limit_l_min -10
_diffrn_reflns_number 26326
_diffrn_reflns_point_group_measured_fraction_full 0.999
_diffrn_reflns_point_group_measured_fraction_max 0.989
_diffrn_reflns_theta_full 25.242
_diffrn_reflns_theta_max 28.417
_diffrn_reflns_theta_min 2.112
_exptl_absorpt_coefficient_mu 2.214
_exptl_absorpt_correction_T_max 0.937
_exptl_absorpt_correction_T_min 0.817
_exptl_absorpt_correction_type multi-scan
_exptl_absorpt_process_details 'SADABS (Bruker, 2016)'
_exptl_crystal_colour 'clear light colourless'
_exptl_crystal_colour_lustre clear
_exptl_crystal_colour_modifier light
_exptl_crystal_colour_primary colourless
_exptl_crystal_density_diffrn 1.480
_exptl_crystal_description block
_exptl_crystal_F_000 856
_exptl_crystal_preparation Layering
_exptl_crystal_recrystallization_method 'Ethyl acetate with hexane layering'
_exptl_crystal_size_max 0.095
_exptl_crystal_size_mid 0.085
_exptl_crystal_size_min 0.03
_refine_diff_density_max 0.423
_refine_diff_density_min -0.339
_refine_diff_density_rms 0.058
_refine_ls_extinction_method none
_refine_ls_goodness_of_fit_ref 1.025
_refine_ls_hydrogen_treatment constr
_refine_ls_matrix_type full
_refine_ls_number_parameters 238
_refine_ls_number_reflns 4676
_refine_ls_number_restraints 0
_refine_ls_restrained_S_all 1.025
_refine_ls_R_factor_all 0.0914
_refine_ls_R_factor_gt 0.0442
_refine_ls_shift/su_max 0.001
_refine_ls_shift/su_mean 0.000
_refine_ls_structure_factor_coef Fsqd
_refine_ls_weighting_details 'w=1/[\s^2^(Fo^2^)+(0.0503P)^2^+0.1349P] where P=(Fo^2^+2Fc^2^)/3'
_refine_ls_weighting_scheme calc
_refine_ls_wR_factor_gt 0.0939
_refine_ls_wR_factor_ref 0.1090
_reflns_Friedel_coverage 0.000
_reflns_number_gt 2880
_reflns_number_total 4676
_reflns_threshold_expression 'I > 2\s(I)'
_cod_data_source_file d5sc02071a2.cif
_cod_data_source_block dmice_br_a
_cod_depositor_comments 'Adding full bibliography for 1575263--1575264.cif.'
_cod_original_cell_volume 1877.6(4)
_cod_database_code 1575264
_shelx_shelxl_version_number 2019/3
_shelx_space_group_comment
;
The symmetry employed for this shelxl refinement is uniquely defined
by the following loop, which should always be used as a source of
symmetry information in preference to the above space-group names.
They are only intended as comments.
;
_shelx_estimated_absorpt_t_max 0.937
_shelx_estimated_absorpt_t_min 0.817
_olex2_refinement_description
;
1.a Secondary CH2 refined with riding coordinates:
 C00G(H00A,H00B), C00J(H00H,H00I)
1.b Aromatic/amide H refined with riding coordinates:
 C00E(H00E), C00F(H00F), C00K(H00K), C00M(H00N), C00N(H00O), C00P(H00S),
 C00Q(H00T)
1.c Idealised Me refined as rotating group:
 C00I(H00C,H00D,H00G), C00L(H00J,H00L,H00M), C00O(H00P,H00Q,H00R)
;
_olex2_submission_special_instructions 'No special instructions were received'

loop_
_space_group_symop_operation_xyz
'x, y, z'
'-x, y+1/2, -z+1/2'
'-x, -y, -z'
'x, -y-1/2, z-1/2'

loop_
_atom_site_label
_atom_site_type_symbol
_atom_site_fract_x
_atom_site_fract_y
_atom_site_fract_z
_atom_site_U_iso_or_equiv
_atom_site_adp_type
_atom_site_occupancy
_atom_site_site_symmetry_order
_atom_site_calc_flag
_atom_site_refinement_flags_posn
_atom_site_refinement_flags_adp
_atom_site_refinement_flags_occupancy
_atom_site_disorder_assembly
_atom_site_disorder_group
Br01 Br 0.39455(3) 0.44872(2) 0.73642(3) 0.05504(13) Uani 1 1 d . . . . .
O002 O 0.84001(18) 0.61820(9) 0.9541(2) 0.0499(5) Uani 1 1 d . . . . .
O003 O 0.8076(2) 0.72224(10) 0.7816(2) 0.0589(6) Uani 1 1 d . . . . .
O004 O 0.17982(19) 0.47851(11) 0.4565(2) 0.0577(5) Uani 1 1 d . . . . .
N005 N 0.4039(2) 0.61955(10) 0.4822(2) 0.0417(5) Uani 1 1 d . . . . .
O006 O 0.1672(2) 0.56127(12) 0.2876(3) 0.0736(7) Uani 1 1 d . . . . .
C007 C 0.5270(3) 0.57199(13) 0.6949(3) 0.0364(6) Uani 1 1 d . . . . .
C008 C 0.3061(3) 0.73373(13) 0.3921(3) 0.0416(6) Uani 1 1 d . . . . .
C009 C 0.3431(3) 0.55857(12) 0.5074(3) 0.0398(6) Uani 1 1 d . . . . .
C00A C 0.7269(3) 0.61729(13) 0.8421(3) 0.0392(6) Uani 1 1 d . . . . .
C00B C 0.5139(2) 0.62748(13) 0.5962(3) 0.0385(6) Uani 1 1 d . . . . .
C00C C 0.2230(3) 0.53459(14) 0.4049(3) 0.0464(7) Uani 1 1 d . . . . .
C00D C 0.4190(2) 0.52972(13) 0.6383(3) 0.0373(6) Uani 1 1 d . . . . .
C00E C 0.6052(3) 0.68070(13) 0.6205(3) 0.0431(6) Uani 1 1 d . . . . .
H00E H 0.594764 0.718383 0.555909 0.052 Uiso 1 1 calc R U . . .
C00F C 0.6358(3) 0.56680(13) 0.8203(3) 0.0402(6) Uani 1 1 d . . . . .
H00F H 0.645304 0.529834 0.886613 0.048 Uiso 1 1 calc R U . . .
C00G C 0.3660(3) 0.66800(13) 0.3562(3) 0.0450(7) Uani 1 1 d . . . . .
H00A H 0.305373 0.645108 0.272671 0.054 Uiso 1 1 calc R U . . .
H00B H 0.440987 0.679886 0.325147 0.054 Uiso 1 1 calc R U . . .
C00H C 0.7108(3) 0.67509(13) 0.7435(3) 0.0430(6) Uani 1 1 d . . . . .
C00I C 0.8696(3) 0.55868(14) 1.0458(3) 0.0543(8) Uani 1 1 d . . . . .
H00C H 0.870271 0.518680 0.984740 0.081 Uiso 1 1 calc R U . . .
H00D H 0.806267 0.552665 1.097944 0.081 Uiso 1 1 calc R U . . .
H00G H 0.952538 0.564219 1.116865 0.081 Uiso 1 1 calc R U . . .
C00J C 0.0636(3) 0.44708(15) 0.3644(3) 0.0563(8) Uani 1 1 d . . . . .
H00H H 0.073100 0.434647 0.267450 0.068 Uiso 1 1 calc R U . . .
H00I H -0.007793 0.479010 0.349381 0.068 Uiso 1 1 calc R U . . .
C00K C 0.1995(3) 0.73204(16) 0.4410(4) 0.0641(9) Uani 1 1 d . . . . .
H00K H 0.165138 0.689403 0.455640 0.077 Uiso 1 1 calc R U . . .
C00L C 0.8049(4) 0.77856(15) 0.6831(4) 0.0705(10) Uani 1 1 d . . . . .
H00J H 0.799722 0.761123 0.585202 0.106 Uiso 1 1 calc R U . . .
H00L H 0.881569 0.805609 0.719510 0.106 Uiso 1 1 calc R U . . .
H00M H 0.731510 0.807094 0.677881 0.106 Uiso 1 1 calc R U . . .
C00M C 0.1924(4) 0.85448(18) 0.4509(4) 0.0752(10) Uani 1 1 d . . . . .
H00N H 0.154469 0.895133 0.470973 0.090 Uiso 1 1 calc R U . . .
C00N C 0.3560(3) 0.79735(15) 0.3737(4) 0.0664(9) Uani 1 1 d . . . . .
H00O H 0.428731 0.799952 0.340867 0.080 Uiso 1 1 calc R U . . .
C00O C 0.0410(4) 0.38399(17) 0.4452(4) 0.0745(10) Uani 1 1 d . . . . .
H00P H -0.036282 0.361541 0.388020 0.112 Uiso 1 1 calc R U . . .
H00Q H 0.032620 0.397028 0.541236 0.112 Uiso 1 1 calc R U . . .
H00R H 0.111990 0.352748 0.458558 0.112 Uiso 1 1 calc R U . . .
C00P C 0.1417(3) 0.79195(19) 0.4690(4) 0.0762(10) Uani 1 1 d . . . . .
H00S H 0.068146 0.789568 0.500316 0.091 Uiso 1 1 calc R U . . .
C00Q C 0.2992(4) 0.85728(17) 0.4033(4) 0.0837(12) Uani 1 1 d . . . . .
H00T H 0.334144 0.900056 0.390580 0.100 Uiso 1 1 calc R U . . .

loop_
_atom_site_aniso_label
_atom_site_aniso_U_11
_atom_site_aniso_U_22
_atom_site_aniso_U_33
_atom_site_aniso_U_23
_atom_site_aniso_U_13
_atom_site_aniso_U_12
Br01 0.0586(2) 0.04643(18) 0.0616(2) 0.01109(14) 0.01960(16) -0.00285(14)
O002 0.0482(12) 0.0472(11) 0.0475(11) 0.0030(9) 0.0028(9) -0.0015(9)
O003 0.0616(14) 0.0508(11) 0.0557(12) 0.0066(10) 0.0034(10) -0.0169(10)
O004 0.0511(13) 0.0630(13) 0.0538(12) 0.0025(11) 0.0069(10) -0.0154(11)
N005 0.0425(14) 0.0395(12) 0.0412(13) 0.0068(10) 0.0088(11) 0.0041(10)
O006 0.0595(15) 0.0774(16) 0.0643(15) 0.0220(12) -0.0133(12) -0.0145(12)
C007 0.0368(15) 0.0364(13) 0.0390(14) 0.0019(11) 0.0155(12) 0.0050(11)
C008 0.0417(16) 0.0430(15) 0.0360(15) 0.0068(12) 0.0045(12) 0.0051(12)
C009 0.0377(15) 0.0397(14) 0.0441(15) -0.0024(12) 0.0151(13) 0.0010(12)
C00A 0.0395(16) 0.0409(14) 0.0356(14) -0.0016(11) 0.0084(12) 0.0035(12)
C00B 0.0388(15) 0.0391(14) 0.0376(14) 0.0023(11) 0.0111(12) 0.0072(12)
C00C 0.0454(17) 0.0444(16) 0.0503(18) -0.0025(13) 0.0154(15) 0.0020(13)
C00D 0.0356(15) 0.0372(13) 0.0407(15) 0.0019(11) 0.0133(12) 0.0025(11)
C00E 0.0485(17) 0.0352(14) 0.0456(16) 0.0055(11) 0.0135(14) 0.0008(12)
C00F 0.0432(16) 0.0393(14) 0.0389(14) 0.0060(11) 0.0131(12) 0.0056(12)
C00G 0.0489(17) 0.0476(15) 0.0390(15) 0.0100(12) 0.0137(13) 0.0048(13)
C00H 0.0466(17) 0.0399(14) 0.0435(16) -0.0007(12) 0.0147(14) -0.0016(13)
C00I 0.0448(18) 0.0611(19) 0.0518(18) 0.0108(15) 0.0058(14) 0.0064(14)
C00J 0.0479(18) 0.064(2) 0.0547(18) -0.0095(15) 0.0109(15) -0.0123(15)
C00K 0.051(2) 0.0508(18) 0.096(3) 0.0029(17) 0.0303(19) -0.0001(15)
C00L 0.081(3) 0.0483(18) 0.076(2) 0.0089(17) 0.0128(19) -0.0216(17)
C00M 0.092(3) 0.058(2) 0.071(2) 0.0011(18) 0.017(2) 0.027(2)
C00N 0.080(2) 0.0525(19) 0.078(2) 0.0128(17) 0.040(2) 0.0003(17)
C00O 0.077(3) 0.070(2) 0.080(2) -0.0092(19) 0.027(2) -0.0223(19)
C00P 0.064(2) 0.072(2) 0.100(3) 0.002(2) 0.036(2) 0.0165(19)
C00Q 0.116(3) 0.0404(18) 0.101(3) 0.0119(19) 0.043(3) 0.004(2)

loop_
_atom_type_symbol
_atom_type_description
_atom_type_scat_dispersion_real
_atom_type_scat_dispersion_imag
_atom_type_scat_source
C C 0.0033 0.0016 'International Tables Vol C Tables 4.2.6.8 and 6.1.1.4'
H H 0.0000 0.0000 'International Tables Vol C Tables 4.2.6.8 and 6.1.1.4'
Br Br -0.2901 2.4595 'International Tables Vol C Tables 4.2.6.8 and 6.1.1.4'
N N 0.0061 0.0033 'International Tables Vol C Tables 4.2.6.8 and 6.1.1.4'
O O 0.0106 0.0060 'International Tables Vol C Tables 4.2.6.8 and 6.1.1.4'

loop_
_geom_angle_atom_site_label_1
_geom_angle_atom_site_label_2
_geom_angle_atom_site_label_3
_geom_angle
_geom_angle_site_symmetry_1
_geom_angle_site_symmetry_3
_geom_angle_publ_flag
C00A O002 C00I 116.8(2) . . ?
C00H O003 C00L 118.2(2) . . ?
C00C O004 C00J 117.9(2) . . ?
C009 N005 C00G 129.2(2) . . ?
C00B N005 C009 108.4(2) . . ?
C00B N005 C00G 122.4(2) . . ?
C00B C007 C00D 106.4(2) . . ?
C00B C007 C00F 120.3(2) . . ?
C00D C007 C00F 133.2(2) . . ?
C00K C008 C00G 121.3(2) . . ?
C00K C008 C00N 118.0(3) . . ?
C00N C008 C00G 120.7(2) . . ?
N005 C009 C00C 122.3(2) . . ?
C00D C009 N005 107.2(2) . . ?
C00D C009 C00C 130.5(2) . . ?
O002 C00A C00H 113.6(2) . . ?
C00F C00A O002 125.4(2) . . ?
C00F C00A C00H 121.0(2) . . ?
N005 C00B C007 109.2(2) . . ?
N005 C00B C00E 129.2(2) . . ?
C007 C00B C00E 121.6(2) . . ?
O004 C00C C009 111.5(2) . . ?
O006 C00C O004 122.7(3) . . ?
O006 C00C C009 125.8(3) . . ?
C007 C00D Br01 121.58(19) . . ?
C009 C00D Br01 129.6(2) . . ?
C009 C00D C007 108.8(2) . . ?
C00B C00E H00E 121.3 . . ?
C00H C00E C00B 117.5(2) . . ?
C00H C00E H00E 121.3 . . ?
C007 C00F H00F 120.8 . . ?
C00A C00F C007 118.4(2) . . ?
C00A C00F H00F 120.8 . . ?
N005 C00G C008 113.4(2) . . ?
N005 C00G H00A 108.9 . . ?
N005 C00G H00B 108.9 . . ?
C008 C00G H00A 108.9 . . ?
C008 C00G H00B 108.9 . . ?
H00A C00G H00B 107.7 . . ?
O003 C00H C00A 114.4(2) . . ?
O003 C00H C00E 124.4(2) . . ?
C00E C00H C00A 121.2(2) . . ?
O002 C00I H00C 109.5 . . ?
O002 C00I H00D 109.5 . . ?
O002 C00I H00G 109.5 . . ?
H00C C00I H00D 109.5 . . ?
H00C C00I H00G 109.5 . . ?
H00D C00I H00G 109.5 . . ?
O004 C00J H00H 110.4 . . ?
O004 C00J H00I 110.4 . . ?
O004 C00J C00O 106.6(3) . . ?
H00H C00J H00I 108.6 . . ?
C00O C00J H00H 110.4 . . ?
C00O C00J H00I 110.4 . . ?
C008 C00K H00K 119.2 . . ?
C008 C00K C00P 121.6(3) . . ?
C00P C00K H00K 119.2 . . ?
O003 C00L H00J 109.5 . . ?
O003 C00L H00L 109.5 . . ?
O003 C00L H00M 109.5 . . ?
H00J C00L H00L 109.5 . . ?
H00J C00L H00M 109.5 . . ?
H00L C00L H00M 109.5 . . ?
C00P C00M H00N 120.2 . . ?
C00P C00M C00Q 119.5(3) . . ?
C00Q C00M H00N 120.2 . . ?
C008 C00N H00O 119.7 . . ?
C008 C00N C00Q 120.6(3) . . ?
C00Q C00N H00O 119.7 . . ?
C00J C00O H00P 109.5 . . ?
C00J C00O H00Q 109.5 . . ?
C00J C00O H00R 109.5 . . ?
H00P C00O H00Q 109.5 . . ?
H00P C00O H00R 109.5 . . ?
H00Q C00O H00R 109.5 . . ?
C00K C00P H00S 120.1 . . ?
C00M C00P C00K 119.8(3) . . ?
C00M C00P H00S 120.1 . . ?
C00M C00Q C00N 120.5(3) . . ?
C00M C00Q H00T 119.7 . . ?
C00N C00Q H00T 119.7 . . ?

loop_
_geom_bond_atom_site_label_1
_geom_bond_atom_site_label_2
_geom_bond_distance
_geom_bond_site_symmetry_2
_geom_bond_publ_flag
Br01 C00D 1.868(2) . ?
O002 C00A 1.367(3) . ?
O002 C00I 1.412(3) . ?
O003 C00H 1.360(3) . ?
O003 C00L 1.418(3) . ?
O004 C00C 1.325(3) . ?
O004 C00J 1.443(3) . ?
N005 C009 1.402(3) . ?
N005 C00B 1.362(3) . ?
N005 C00G 1.466(3) . ?
O006 C00C 1.203(3) . ?
C007 C00B 1.393(3) . ?
C007 C00D 1.403(4) . ?
C007 C00F 1.409(4) . ?
C008 C00G 1.507(3) . ?
C008 C00K 1.364(4) . ?
C008 C00N 1.373(4) . ?
C009 C00C 1.456(4) . ?
C009 C00D 1.380(4) . ?
C00A C00F 1.363(4) . ?
C00A C00H 1.424(3) . ?
C00B C00E 1.401(4) . ?
C00E H00E 0.9300 . ?
C00E C00H 1.375(4) . ?
C00F H00F 0.9300 . ?
C00G H00A 0.9700 . ?
C00G H00B 0.9700 . ?
C00I H00C 0.9600 . ?
C00I H00D 0.9600 . ?
C00I H00G 0.9600 . ?
C00J H00H 0.9700 . ?
C00J H00I 0.9700 . ?
C00J C00O 1.489(4) . ?
C00K H00K 0.9300 . ?
C00K C00P 1.377(4) . ?
C00L H00J 0.9600 . ?
C00L H00L 0.9600 . ?
C00L H00M 0.9600 . ?
C00M H00N 0.9300 . ?
C00M C00P 1.357(5) . ?
C00M C00Q 1.362(5) . ?
C00N H00O 0.9300 . ?
C00N C00Q 1.376(4) . ?
C00O H00P 0.9600 . ?
C00O H00Q 0.9600 . ?
C00O H00R 0.9600 . ?
C00P H00S 0.9300 . ?
C00Q H00T 0.9300 . ?

loop_
_geom_torsion_atom_site_label_1
_geom_torsion_atom_site_label_2
_geom_torsion_atom_site_label_3
_geom_torsion_atom_site_label_4
_geom_torsion
_geom_torsion_site_symmetry_1
_geom_torsion_site_symmetry_2
_geom_torsion_site_symmetry_3
_geom_torsion_site_symmetry_4
_geom_torsion_publ_flag
O002 C00A C00F C007 -177.0(2) . . . . ?
O002 C00A C00H O003 -2.7(3) . . . . ?
O002 C00A C00H C00E 176.9(2) . . . . ?
N005 C009 C00C O004 -175.9(2) . . . . ?
N005 C009 C00C O006 3.7(4) . . . . ?
N005 C009 C00D Br01 179.84(18) . . . . ?
N005 C009 C00D C007 -0.3(3) . . . . ?
N005 C00B C00E C00H -178.1(2) . . . . ?
C007 C00B C00E C00H 2.0(4) . . . . ?
C008 C00K C00P C00M -1.3(6) . . . . ?
C008 C00N C00Q C00M -0.2(6) . . . . ?
C009 N005 C00B C007 0.7(3) . . . . ?
C009 N005 C00B C00E -179.2(2) . . . . ?
C009 N005 C00G C008 103.1(3) . . . . ?
C00B N005 C009 C00C -179.4(2) . . . . ?
C00B N005 C009 C00D -0.3(3) . . . . ?
C00B N005 C00G C008 -79.5(3) . . . . ?
C00B C007 C00D Br01 -179.40(17) . . . . ?
C00B C007 C00D C009 0.7(3) . . . . ?
C00B C007 C00F C00A 0.2(4) . . . . ?
C00B C00E C00H O003 179.7(2) . . . . ?
C00B C00E C00H C00A 0.2(4) . . . . ?
C00C O004 C00J C00O 177.4(2) . . . . ?
C00C C009 C00D Br01 -1.1(4) . . . . ?
C00C C009 C00D C007 178.8(3) . . . . ?
C00D C007 C00B N005 -0.9(3) . . . . ?
C00D C007 C00B C00E 179.1(2) . . . . ?
C00D C007 C00F C00A 178.5(3) . . . . ?
C00D C009 C00C O004 5.1(4) . . . . ?
C00D C009 C00C O006 -175.2(3) . . . . ?
C00F C007 C00B N005 177.8(2) . . . . ?
C00F C007 C00B C00E -2.2(4) . . . . ?
C00F C007 C00D Br01 2.1(4) . . . . ?
C00F C007 C00D C009 -177.8(3) . . . . ?
C00F C00A C00H O003 178.2(2) . . . . ?
C00F C00A C00H C00E -2.2(4) . . . . ?
C00G N005 C009 C00C -1.8(4) . . . . ?
C00G N005 C009 C00D 177.4(2) . . . . ?
C00G N005 C00B C007 -177.1(2) . . . . ?
C00G N005 C00B C00E 2.9(4) . . . . ?
C00G C008 C00K C00P -177.7(3) . . . . ?
C00G C008 C00N C00Q 178.4(3) . . . . ?
C00H C00A C00F C007 2.0(4) . . . . ?
C00I O002 C00A C00F 6.3(4) . . . . ?
C00I O002 C00A C00H -172.8(2) . . . . ?
C00J O004 C00C O006 2.6(4) . . . . ?
C00J O004 C00C C009 -177.8(2) . . . . ?
C00K C008 C00G N005 -57.7(4) . . . . ?
C00K C008 C00N C00Q -0.2(5) . . . . ?
C00L O003 C00H C00A 174.9(2) . . . . ?
C00L O003 C00H C00E -4.6(4) . . . . ?
C00N C008 C00G N005 123.7(3) . . . . ?
C00N C008 C00K C00P 1.0(5) . . . . ?
C00P C00M C00Q C00N -0.1(6) . . . . ?
C00Q C00M C00P C00K 0.8(6) . . . . ?
